data_4076573
loop_
_publ_author_name
'Fischer, Paul J.'
'Neary, Michelle C.'
'Avena, Laura'
'Sullivan, Kevin P.'
'Hackbarth, Kent C.'

_publ_section_title
;
 Dicarbonyl{[2-(diphenylphosphino)ethyl]cyclopentadienyl} Group VI Metal
 Hydrides, Halides, and Anions: Precursors for Olefin Epoxidation
 Catalysts
;
_journal_issue 6
_journal_name_full Organometallics
_journal_page_first 2437
_journal_paper_doi 10.1021/om300057n
_journal_volume 31
_journal_year 2012
_chemical_formula_moiety 'C21 H18 Br Mo O2 P'
_chemical_formula_sum 'C21 H18 Br Mo O2 P'
_chemical_formula_weight 509.17
_chemical_name_common 06217
_chemical_name_systematic
; 
 ? 
;
_space_group_IT_number 2
_symmetry_cell_setting triclinic
_symmetry_space_group_name_Hall '-P 1'
_symmetry_space_group_name_H-M 'P -1'
_atom_sites_solution_hydrogens geom
_atom_sites_solution_primary direct
_atom_sites_solution_secondary difmap
_audit_creation_method SHELXL-97
_cell_angle_alpha 79.4790(10)
_cell_angle_beta 83.2180(10)
_cell_angle_gamma 77.9730(10)
_cell_formula_units_Z 4
_cell_length_a 10.5066(6)
_cell_length_b 10.8751(6)
_cell_length_c 17.7984(10)
_cell_measurement_reflns_used 3979
_cell_measurement_temperature 173(2)
_cell_measurement_theta_max 27.49
_cell_measurement_theta_min 2.39
_cell_volume 1948.79(19)
_computing_cell_refinement 'SAINT, Bruker'
_computing_data_collection 'SMART, Bruker'
_computing_data_reduction 'SAINT, Bruker'
_computing_molecular_graphics 'SHELXTL, Bruker'
_computing_publication_material 'Bruker SHELXTL'
_computing_structure_refinement 'SHELXL-97 (Sheldrick, 1997)'
_computing_structure_solution 'SHELXS-97 (Sheldrick, 1990)'
_diffrn_ambient_temperature 173(2)
_diffrn_measured_fraction_theta_full 0.985
_diffrn_measured_fraction_theta_max 0.985
_diffrn_measurement_device_type 'Siemens SMART Platform CCD'
_diffrn_measurement_method 'area detector, omega scans per phi'
_diffrn_radiation_monochromator graphite
_diffrn_radiation_source 'normal-focus sealed tube'
_diffrn_radiation_type MoK\a
_diffrn_radiation_wavelength 0.71073
_diffrn_reflns_av_R_equivalents 0.0279
_diffrn_reflns_av_sigmaI/netI 0.0362
_diffrn_reflns_limit_h_max 13
_diffrn_reflns_limit_h_min -13
_diffrn_reflns_limit_k_max 14
_diffrn_reflns_limit_k_min -14
_diffrn_reflns_limit_l_max 23
_diffrn_reflns_limit_l_min -22
_diffrn_reflns_number 21585
_diffrn_reflns_theta_full 27.51
_diffrn_reflns_theta_max 27.51
_diffrn_reflns_theta_min 1.17
_exptl_absorpt_coefficient_mu 2.818
_exptl_absorpt_correction_T_max 0.7659
_exptl_absorpt_correction_T_min 0.5393
_exptl_absorpt_correction_type multi-scan
_exptl_absorpt_process_details 'SADABS, R. Blessing, 1995'
_exptl_crystal_colour red
_exptl_crystal_density_diffrn 1.735
_exptl_crystal_density_method 'not measured'
_exptl_crystal_description block
_exptl_crystal_F_000 1008
_exptl_crystal_size_max 0.25
_exptl_crystal_size_mid 0.20
_exptl_crystal_size_min 0.10
_refine_diff_density_max 0.441
_refine_diff_density_min -0.540
_refine_diff_density_rms 0.087
_refine_ls_extinction_method none
_refine_ls_goodness_of_fit_ref 1.022
_refine_ls_hydrogen_treatment constr
_refine_ls_matrix_type full
_refine_ls_number_parameters 469
_refine_ls_number_reflns 8837
_refine_ls_number_restraints 0
_refine_ls_restrained_S_all 1.022
_refine_ls_R_factor_all 0.0389
_refine_ls_R_factor_gt 0.0285
_refine_ls_shift/su_max 0.004
_refine_ls_shift/su_mean 0.000
_refine_ls_structure_factor_coef Fsqd
_refine_ls_weighting_details 'calc w=1/[\s^2^(Fo^2^)+(0.0206P)^2^+1.6340P] where P=(Fo^2^+2Fc^2^)/3'
_refine_ls_weighting_scheme calc
_refine_ls_wR_factor_gt 0.0570
_refine_ls_wR_factor_ref 0.0602
_reflns_number_gt 7452
_reflns_number_total 8837
_reflns_threshold_expression >2sigma(I)
_cod_data_source_file om300057n_si_003.cif
_cod_data_source_block 6
_cod_depositor_comments
;
The following automatic conversions were performed:

'_symmetry_cell_setting' value 'Triclinic' changed to 'triclinic'
according to /home/saulius/struct/CIF-dictionaries/cif_core.dic
dictionary named 'cif_core.dic' version 2.4.1 from 2010-06-29.

Automatic conversion script
Id: cif_fix_values 1715 2011-07-08 13:25:40Z adriana 
;
_cod_original_sg_symbol_H-M P-1
_cod_database_code 4076573

loop_
_symmetry_equiv_pos_as_xyz
'x, y, z'
'-x, -y, -z'

loop_
_atom_site_label
_atom_site_type_symbol
_atom_site_fract_x
_atom_site_fract_y
_atom_site_fract_z
_atom_site_U_iso_or_equiv
_atom_site_adp_type
_atom_site_occupancy
_atom_site_symmetry_multiplicity
_atom_site_calc_flag
_atom_site_refinement_flags
Mo1 Mo 0.75182(2) 0.12580(2) 0.424983(12) 0.01647(5) Uani 1 1 d .
Br1 Br 0.66052(3) 0.02171(3) 0.562791(16) 0.03072(7) Uani 1 1 d .
P1 P 0.79008(6) 0.32544(6) 0.34398(4) 0.01709(13) Uani 1 1 d .
O1 O 0.85040(19) 0.25771(19) 0.54417(11) 0.0317(5) Uani 1 1 d .
O2 O 0.46246(18) 0.2685(2) 0.41990(12) 0.0352(5) Uani 1 1 d .
Mo2 Mo 0.72321(2) 0.64253(2) 0.936712(12) 0.01766(5) Uani 1 1 d .
Br2 Br 0.79330(3) 0.54262(3) 1.077217(17) 0.03670(8) Uani 1 1 d .
P2 P 0.64065(6) 0.83964(6) 0.84993(4) 0.01700(13) Uani 1 1 d .
O3 O 0.96090(19) 0.7687(2) 0.94454(13) 0.0394(5) Uani 1 1 d .
O4 O 0.50049(19) 0.76912(19) 1.04880(11) 0.0320(5) Uani 1 1 d .
C1 C 0.8160(2) 0.2104(2) 0.50070(15) 0.0208(5) Uani 1 1 d .
C2 C 0.5691(3) 0.2175(2) 0.42307(15) 0.0231(6) Uani 1 1 d .
C3 C 0.8772(2) 0.0652(2) 0.31493(15) 0.0212(5) Uani 1 1 d .
C4 C 0.9414(3) -0.0109(2) 0.37807(15) 0.0253(6) Uani 1 1 d .
H4A H 1.0334 -0.0139 0.3889 0.030 Uiso 1 1 calc R
C5 C 0.8551(3) -0.0859(3) 0.42094(17) 0.0294(6) Uani 1 1 d .
H5A H 0.8764 -0.1533 0.4664 0.035 Uiso 1 1 calc R
C6 C 0.7369(3) -0.0590(3) 0.38305(17) 0.0305(6) Uani 1 1 d .
H6A H 0.6628 -0.1058 0.3966 0.037 Uiso 1 1 calc R
C7 C 0.7523(3) 0.0318(3) 0.31714(15) 0.0253(6) Uani 1 1 d .
H7A H 0.6898 0.0619 0.2764 0.030 Uiso 1 1 calc R
C8 C 0.9300(2) 0.1618(2) 0.25425(15) 0.0222(5) Uani 1 1 d .
H8A H 0.9457 0.1301 0.2046 0.027 Uiso 1 1 calc R
H8B H 1.0144 0.1743 0.2682 0.027 Uiso 1 1 calc R
C9 C 0.8332(2) 0.2887(2) 0.24633(14) 0.0216(5) Uani 1 1 d .
H9A H 0.7545 0.2814 0.2232 0.026 Uiso 1 1 calc R
H9B H 0.8737 0.3565 0.2135 0.026 Uiso 1 1 calc R
C10 C 0.9304(2) 0.3902(2) 0.36028(15) 0.0212(5) Uani 1 1 d .
C11 C 1.0416(2) 0.3078(3) 0.38755(15) 0.0241(6) Uani 1 1 d .
H11A H 1.0430 0.2187 0.3985 0.029 Uiso 1 1 calc R
C12 C 1.1505(3) 0.3538(3) 0.39897(17) 0.0305(6) Uani 1 1 d .
H12A H 1.2262 0.2964 0.4166 0.037 Uiso 1 1 calc R
C13 C 1.1478(3) 0.4835(3) 0.38450(19) 0.0385(8) Uani 1 1 d .
H13A H 1.2214 0.5157 0.3929 0.046 Uiso 1 1 calc R
C14 C 1.0384(3) 0.5662(3) 0.3579(2) 0.0409(8) Uani 1 1 d .
H14A H 1.0372 0.6552 0.3479 0.049 Uiso 1 1 calc R
C15 C 0.9301(3) 0.5205(3) 0.34545(17) 0.0306(6) Uani 1 1 d .
H15A H 0.8553 0.5784 0.3268 0.037 Uiso 1 1 calc R
C16 C 0.6602(2) 0.4655(2) 0.33760(15) 0.0194(5) Uani 1 1 d .
C17 C 0.6056(3) 0.5229(2) 0.26973(16) 0.0235(6) Uani 1 1 d .
H17A H 0.6356 0.4883 0.2241 0.028 Uiso 1 1 calc R
C18 C 0.5073(3) 0.6308(3) 0.26786(18) 0.0317(7) Uani 1 1 d .
H18A H 0.4694 0.6690 0.2213 0.038 Uiso 1 1 calc R
C19 C 0.4650(3) 0.6821(3) 0.33380(19) 0.0372(7) Uani 1 1 d .
H19A H 0.3983 0.7562 0.3325 0.045 Uiso 1 1 calc R
C20 C 0.5191(3) 0.6264(3) 0.40150(18) 0.0380(7) Uani 1 1 d .
H20A H 0.4903 0.6627 0.4467 0.046 Uiso 1 1 calc R
C21 C 0.6153(3) 0.5179(3) 0.40405(17) 0.0315(7) Uani 1 1 d .
H21A H 0.6510 0.4788 0.4512 0.038 Uiso 1 1 calc R
C22 C 0.8696(3) 0.7274(3) 0.94218(15) 0.0248(6) Uani 1 1 d .
C23 C 0.5819(3) 0.7263(2) 1.00733(15) 0.0223(5) Uani 1 1 d .
C24 C 0.6746(3) 0.5756(2) 0.82671(15) 0.0241(6) Uani 1 1 d .
C25 C 0.8124(3) 0.5456(3) 0.83193(16) 0.0272(6) Uani 1 1 d .
H25A H 0.8795 0.5752 0.7919 0.033 Uiso 1 1 calc R
C26 C 0.8383(3) 0.4579(3) 0.89932(18) 0.0332(7) Uani 1 1 d .
H26A H 0.9267 0.4130 0.9147 0.040 Uiso 1 1 calc R
C27 C 0.7163(3) 0.4300(3) 0.93585(18) 0.0333(7) Uani 1 1 d .
H27A H 0.7050 0.3643 0.9821 0.040 Uiso 1 1 calc R
C28 C 0.6164(3) 0.5007(3) 0.89029(16) 0.0281(6) Uani 1 1 d .
H28A H 0.5215 0.4967 0.9000 0.034 Uiso 1 1 calc R
C29 C 0.6057(3) 0.6680(3) 0.76439(15) 0.0255(6) Uani 1 1 d .
H29A H 0.5102 0.6811 0.7778 0.031 Uiso 1 1 calc R
H29B H 0.6246 0.6332 0.7158 0.031 Uiso 1 1 calc R
C30 C 0.6511(3) 0.7958(2) 0.75396(15) 0.0228(6) Uani 1 1 d .
H30A H 0.5944 0.8619 0.7202 0.027 Uiso 1 1 calc R
H30B H 0.7420 0.7874 0.7304 0.027 Uiso 1 1 calc R
C31 C 0.7232(2) 0.9746(2) 0.83681(15) 0.0179(5) Uani 1 1 d .
C32 C 0.7500(3) 1.0186(2) 0.90120(16) 0.0242(6) Uani 1 1 d .
H32A H 0.7246 0.9785 0.9511 0.029 Uiso 1 1 calc R
C33 C 0.8134(3) 1.1204(3) 0.89233(17) 0.0280(6) Uani 1 1 d .
H33A H 0.8316 1.1500 0.9362 0.034 Uiso 1 1 calc R
C34 C 0.8503(3) 1.1791(3) 0.81975(17) 0.0285(6) Uani 1 1 d .
H34A H 0.8943 1.2487 0.8139 0.034 Uiso 1 1 calc R
C35 C 0.8236(3) 1.1373(2) 0.75568(16) 0.0258(6) Uani 1 1 d .
H35A H 0.8486 1.1782 0.7059 0.031 Uiso 1 1 calc R
C36 C 0.7600(2) 1.0354(2) 0.76426(15) 0.0215(5) Uani 1 1 d .
H36A H 0.7414 1.0068 0.7201 0.026 Uiso 1 1 calc R
C37 C 0.4672(2) 0.9123(2) 0.86404(14) 0.0207(5) Uani 1 1 d .
C38 C 0.4236(3) 1.0437(3) 0.85054(17) 0.0307(6) Uani 1 1 d .
H38A H 0.4847 1.0983 0.8338 0.037 Uiso 1 1 calc R
C39 C 0.2919(3) 1.0958(3) 0.8612(2) 0.0405(8) Uani 1 1 d .
H39A H 0.2634 1.1856 0.8524 0.049 Uiso 1 1 calc R
C40 C 0.2019(3) 1.0171(3) 0.88471(18) 0.0402(8) Uani 1 1 d .
H40A H 0.1117 1.0529 0.8921 0.048 Uiso 1 1 calc R
C41 C 0.2435(3) 0.8859(3) 0.89753(16) 0.0332(7) Uani 1 1 d .
H41A H 0.1816 0.8318 0.9129 0.040 Uiso 1 1 calc R
C42 C 0.3751(2) 0.8338(3) 0.88801(15) 0.0258(6) Uani 1 1 d .
H42A H 0.4032 0.7439 0.8978 0.031 Uiso 1 1 calc R

loop_
_atom_site_aniso_label
_atom_site_aniso_U_11
_atom_site_aniso_U_22
_atom_site_aniso_U_33
_atom_site_aniso_U_23
_atom_site_aniso_U_13
_atom_site_aniso_U_12
Mo1 0.01668(10) 0.01668(11) 0.01567(11) -0.00067(8) -0.00206(8) -0.00364(8)
Br1 0.04052(17) 0.02994(15) 0.02111(14) 0.00175(11) 0.00182(12) -0.01303(12)
P1 0.0157(3) 0.0174(3) 0.0175(3) -0.0007(3) -0.0018(2) -0.0033(2)
O1 0.0357(11) 0.0367(12) 0.0252(11) -0.0051(9) -0.0094(9) -0.0091(9)
O2 0.0171(10) 0.0423(12) 0.0440(13) -0.0005(10) -0.0065(9) -0.0041(9)
Mo2 0.01880(11) 0.01538(11) 0.01758(11) -0.00052(8) 0.00074(8) -0.00362(8)
Br2 0.04026(17) 0.03740(17) 0.02346(16) 0.00743(13) -0.00389(13) 0.00269(13)
P2 0.0169(3) 0.0179(3) 0.0161(3) -0.0008(3) -0.0006(2) -0.0053(2)
O3 0.0242(11) 0.0421(13) 0.0519(14) 0.0009(11) -0.0079(10) -0.0117(9)
O4 0.0271(10) 0.0397(12) 0.0274(11) -0.0099(9) 0.0042(9) -0.0022(9)
C1 0.0166(12) 0.0189(13) 0.0232(14) 0.0037(11) 0.0009(10) -0.0026(10)
C2 0.0269(14) 0.0233(14) 0.0209(14) -0.0013(11) -0.0029(11) -0.0106(11)
C3 0.0244(13) 0.0186(13) 0.0190(13) -0.0047(10) 0.0007(10) -0.0006(10)
C4 0.0269(14) 0.0214(13) 0.0235(14) -0.0026(11) -0.0004(11) 0.0029(11)
C5 0.0406(17) 0.0168(13) 0.0262(15) -0.0012(11) -0.0002(12) 0.0012(12)
C6 0.0416(17) 0.0222(14) 0.0314(16) -0.0085(12) 0.0014(13) -0.0132(12)
C7 0.0298(14) 0.0274(14) 0.0219(14) -0.0095(12) -0.0027(11) -0.0076(11)
C8 0.0216(13) 0.0240(13) 0.0190(13) -0.0038(11) -0.0008(10) -0.0005(10)
C9 0.0220(13) 0.0239(13) 0.0178(13) -0.0012(11) -0.0040(10) -0.0028(10)
C10 0.0211(12) 0.0242(13) 0.0195(13) -0.0012(11) -0.0006(10) -0.0094(10)
C11 0.0204(13) 0.0277(14) 0.0249(14) -0.0033(11) 0.0000(11) -0.0080(11)
C12 0.0198(13) 0.0431(18) 0.0299(16) -0.0066(13) -0.0006(12) -0.0092(12)
C13 0.0304(16) 0.052(2) 0.0422(19) -0.0139(16) 0.0003(14) -0.0241(15)
C14 0.0432(18) 0.0324(17) 0.054(2) -0.0109(15) -0.0009(16) -0.0206(15)
C15 0.0290(15) 0.0265(15) 0.0385(17) -0.0045(13) -0.0033(13) -0.0105(12)
C16 0.0164(12) 0.0174(12) 0.0229(14) 0.0000(10) -0.0018(10) -0.0025(10)
C17 0.0251(13) 0.0208(13) 0.0241(14) -0.0022(11) -0.0040(11) -0.0034(11)
C18 0.0338(16) 0.0228(14) 0.0340(17) 0.0039(12) -0.0137(13) 0.0034(12)
C19 0.0376(17) 0.0237(15) 0.0445(19) -0.0053(14) -0.0036(14) 0.0074(13)
C20 0.0414(18) 0.0335(17) 0.0328(17) -0.0088(14) 0.0019(14) 0.0072(14)
C21 0.0364(16) 0.0301(15) 0.0241(15) -0.0041(12) -0.0027(12) 0.0026(12)
C22 0.0241(14) 0.0236(14) 0.0227(14) 0.0002(11) -0.0002(11) 0.0003(11)
C23 0.0248(13) 0.0210(13) 0.0215(14) 0.0011(11) -0.0064(11) -0.0071(11)
C24 0.0320(14) 0.0205(13) 0.0235(14) -0.0101(11) 0.0021(11) -0.0098(11)
C25 0.0302(14) 0.0235(14) 0.0289(15) -0.0119(12) 0.0062(12) -0.0052(11)
C26 0.0355(16) 0.0207(14) 0.0410(18) -0.0089(13) -0.0008(14) 0.0020(12)
C27 0.0505(19) 0.0149(13) 0.0355(17) -0.0032(12) 0.0005(14) -0.0113(12)
C28 0.0362(16) 0.0221(14) 0.0291(15) -0.0057(12) 0.0013(12) -0.0135(12)
C29 0.0293(14) 0.0294(15) 0.0224(14) -0.0086(12) -0.0003(11) -0.0131(12)
C30 0.0255(13) 0.0253(14) 0.0187(13) -0.0028(11) -0.0005(11) -0.0085(11)
C31 0.0149(11) 0.0143(12) 0.0233(13) -0.0015(10) -0.0020(10) -0.0012(9)
C32 0.0262(14) 0.0241(14) 0.0214(14) -0.0032(11) 0.0021(11) -0.0059(11)
C33 0.0322(15) 0.0252(14) 0.0295(16) -0.0096(12) -0.0024(12) -0.0075(12)
C34 0.0297(15) 0.0194(13) 0.0382(17) -0.0063(12) 0.0039(12) -0.0108(11)
C35 0.0294(14) 0.0196(13) 0.0267(15) 0.0010(11) 0.0039(12) -0.0087(11)
C36 0.0238(13) 0.0205(13) 0.0190(13) -0.0015(10) -0.0013(10) -0.0034(10)
C37 0.0183(12) 0.0271(14) 0.0164(13) -0.0030(11) -0.0034(10) -0.0035(10)
C38 0.0270(14) 0.0295(15) 0.0358(17) -0.0079(13) -0.0059(12) -0.0020(12)
C39 0.0289(16) 0.0400(18) 0.051(2) -0.0179(16) -0.0076(14) 0.0071(13)
C40 0.0175(14) 0.067(2) 0.0350(18) -0.0159(17) -0.0046(12) 0.0031(14)
C41 0.0206(14) 0.060(2) 0.0204(15) -0.0046(14) -0.0020(11) -0.0129(14)
C42 0.0217(13) 0.0347(15) 0.0215(14) -0.0005(12) -0.0025(11) -0.0098(11)

loop_
_atom_type_symbol
_atom_type_description
_atom_type_scat_dispersion_real
_atom_type_scat_dispersion_imag
_atom_type_scat_source
C C 0.0033 0.0016 'International Tables Vol C Tables 4.2.6.8 and 6.1.1.4'
H H 0.0000 0.0000 'International Tables Vol C Tables 4.2.6.8 and 6.1.1.4'
O O 0.0106 0.0060 'International Tables Vol C Tables 4.2.6.8 and 6.1.1.4'
P P 0.1023 0.0942 'International Tables Vol C Tables 4.2.6.8 and 6.1.1.4'
Br Br -0.2901 2.4595 'International Tables Vol C Tables 4.2.6.8 and 6.1.1.4'
Mo Mo -1.6832 0.6857 'International Tables Vol C Tables 4.2.6.8 and 6.1.1.4'

loop_
_geom_angle_atom_site_label_1
_geom_angle_atom_site_label_2
_geom_angle_atom_site_label_3
_geom_angle
C2 Mo1 C1 100.45(10)
C2 Mo1 C6 100.91(11)
C1 Mo1 C6 148.97(10)
C2 Mo1 C7 95.76(10)
C1 Mo1 C7 159.49(10)
C6 Mo1 C7 35.25(10)
C2 Mo1 C5 134.19(10)
C1 Mo1 C5 115.27(10)
C6 Mo1 C5 35.92(10)
C7 Mo1 C5 58.71(10)
C2 Mo1 C3 122.66(10)
C1 Mo1 C3 123.95(9)
C6 Mo1 C3 59.13(10)
C7 Mo1 C3 35.53(9)
C5 Mo1 C3 58.43(9)
C2 Mo1 C4 154.01(10)
C1 Mo1 C4 104.88(10)
C6 Mo1 C4 58.71(10)
C7 Mo1 C4 58.25(9)
C5 Mo1 C4 34.66(9)
C3 Mo1 C4 34.83(9)
C2 Mo1 P1 81.60(8)
C1 Mo1 P1 78.93(7)
C6 Mo1 P1 126.39(7)
C7 Mo1 P1 91.18(7)
C5 Mo1 P1 130.95(7)
C3 Mo1 P1 74.48(6)
C4 Mo1 P1 97.49(7)
C2 Mo1 Br1 81.42(8)
C1 Mo1 Br1 74.29(7)
C6 Mo1 Br1 86.96(7)
C7 Mo1 Br1 120.92(7)
C5 Mo1 Br1 81.72(7)
C3 Mo1 Br1 139.97(6)
C4 Mo1 Br1 110.90(7)
P1 Mo1 Br1 144.919(18)
C16 P1 C10 102.21(12)
C16 P1 C9 106.95(12)
C10 P1 C9 102.07(12)
C16 P1 Mo1 119.71(8)
C10 P1 Mo1 118.10(9)
C9 P1 Mo1 106.05(9)
C22 Mo2 C23 102.78(11)
C22 Mo2 C26 99.26(11)
C23 Mo2 C26 147.89(11)
C22 Mo2 C25 96.70(10)
C23 Mo2 C25 157.00(10)
C26 Mo2 C25 35.55(10)
C22 Mo2 C27 131.59(11)
C23 Mo2 C27 113.38(11)
C26 Mo2 C27 36.14(11)
C25 Mo2 C27 59.16(10)
C22 Mo2 C24 125.36(10)
C23 Mo2 C24 121.43(10)
C26 Mo2 C24 59.31(10)
C25 Mo2 C24 35.57(9)
C27 Mo2 C24 58.65(10)
C22 Mo2 C28 154.83(10)
C23 Mo2 C28 102.34(10)
C26 Mo2 C28 58.81(10)
C25 Mo2 C28 58.43(10)
C27 Mo2 C28 34.69(10)
C24 Mo2 C28 34.89(9)
C22 Mo2 P2 84.07(8)
C23 Mo2 P2 80.12(7)
C26 Mo2 P2 125.50(8)
C25 Mo2 P2 89.95(7)
C27 Mo2 P2 131.74(8)
C24 Mo2 P2 74.56(7)
C28 Mo2 P2 98.57(7)
C22 Mo2 Br2 78.67(8)
C23 Mo2 Br2 75.10(7)
C26 Mo2 Br2 86.80(8)
C25 Mo2 Br2 121.27(7)
C27 Mo2 Br2 80.67(8)
C24 Mo2 Br2 139.22(7)
C28 Mo2 Br2 109.66(7)
P2 Mo2 Br2 145.617(19)
C31 P2 C37 103.55(11)
C31 P2 C30 105.11(12)
C37 P2 C30 102.03(12)
C31 P2 Mo2 119.91(8)
C37 P2 Mo2 117.84(9)
C30 P2 Mo2 106.36(9)
O1 C1 Mo1 178.9(2)
O2 C2 Mo1 177.5(2)
C4 C3 C7 107.7(2)
C4 C3 C8 127.2(2)
C7 C3 C8 125.0(2)
C4 C3 Mo1 74.18(15)
C7 C3 Mo1 71.70(14)
C8 C3 Mo1 121.10(16)
C5 C4 C3 108.1(2)
C5 C4 Mo1 70.88(15)
C3 C4 Mo1 70.99(14)
C5 C4 H4A 125.9
C3 C4 H4A 125.9
Mo1 C4 H4A 125.9
C4 C5 C6 108.1(2)
C4 C5 Mo1 74.46(15)
C6 C5 Mo1 70.73(15)
C4 C5 H5A 125.8
C6 C5 H5A 125.8
Mo1 C5 H5A 125.8
C7 C6 C5 107.6(2)
C7 C6 Mo1 73.35(15)
C5 C6 Mo1 73.35(15)
C7 C6 H6A 125.9
C5 C6 H6A 125.9
Mo1 C6 H6A 125.9
C6 C7 C3 108.3(2)
C6 C7 Mo1 71.40(15)
C3 C7 Mo1 72.76(14)
C6 C7 H7A 125.7
C3 C7 H7A 125.7
Mo1 C7 H7A 125.7
C3 C8 C9 110.2(2)
C3 C8 H8A 109.6
C9 C8 H8A 109.6
C3 C8 H8B 109.6
C9 C8 H8B 109.6
H8A C8 H8B 108.1
C8 C9 P1 106.10(17)
C8 C9 H9A 110.5
P1 C9 H9A 110.5
C8 C9 H9B 110.5
P1 C9 H9B 110.5
H9A C9 H9B 108.7
C15 C10 C11 118.5(2)
C15 C10 P1 121.8(2)
C11 C10 P1 119.71(19)
C12 C11 C10 121.0(3)
C12 C11 H11A 119.5
C10 C11 H11A 119.5
C13 C12 C11 119.6(3)
C13 C12 H12A 120.2
C11 C12 H12A 120.2
C14 C13 C12 120.0(3)
C14 C13 H13A 120.0
C12 C13 H13A 120.0
C13 C14 C15 120.6(3)
C13 C14 H14A 119.7
C15 C14 H14A 119.7
C14 C15 C10 120.3(3)
C14 C15 H15A 119.9
C10 C15 H15A 119.9
C17 C16 C21 119.0(2)
C17 C16 P1 122.8(2)
C21 C16 P1 118.2(2)
C16 C17 C18 120.5(3)
C16 C17 H17A 119.8
C18 C17 H17A 119.8
C19 C18 C17 119.8(3)
C19 C18 H18A 120.1
C17 C18 H18A 120.1
C20 C19 C18 120.2(3)
C20 C19 H19A 119.9
C18 C19 H19A 119.9
C19 C20 C21 120.3(3)
C19 C20 H20A 119.9
C21 C20 H20A 119.9
C20 C21 C16 120.2(3)
C20 C21 H21A 119.9
C16 C21 H21A 119.9
O3 C22 Mo2 175.0(2)
O4 C23 Mo2 177.2(2)
C28 C24 C25 107.6(2)
C28 C24 C29 126.9(2)
C25 C24 C29 125.5(2)
C28 C24 Mo2 74.11(15)
C25 C24 Mo2 70.78(15)
C29 C24 Mo2 121.37(17)
C26 C25 C24 108.3(3)
C26 C25 Mo2 71.04(16)
C24 C25 Mo2 73.64(15)
C26 C25 H25A 125.7
C24 C25 H25A 125.7
Mo2 C25 H25A 125.7
C25 C26 C27 107.9(3)
C25 C26 Mo2 73.41(15)
C27 C26 Mo2 73.64(16)
C25 C26 H26A 125.8
C27 C26 H26A 125.8
Mo2 C26 H26A 125.8
C28 C27 C26 108.0(3)
C28 C27 Mo2 75.12(16)
C26 C27 Mo2 70.22(15)
C28 C27 H27A 125.8
C26 C27 H27A 125.8
Mo2 C27 H27A 125.8
C27 C28 C24 108.1(3)
C27 C28 Mo2 70.20(15)
C24 C28 Mo2 71.00(15)
C27 C28 H28A 125.9
C24 C28 H28A 125.9
Mo2 C28 H28A 125.9
C24 C29 C30 110.0(2)
C24 C29 H29A 109.7
C30 C29 H29A 109.7
C24 C29 H29B 109.7
C30 C29 H29B 109.7
H29A C29 H29B 108.2
C29 C30 P2 106.98(18)
C29 C30 H30A 110.3
P2 C30 H30A 110.3
C29 C30 H30B 110.3
P2 C30 H30B 110.3
H30A C30 H30B 108.6
C36 C31 C32 119.0(2)
C36 C31 P2 121.65(19)
C32 C31 P2 119.35(19)
C33 C32 C31 120.1(3)
C33 C32 H32A 119.9
C31 C32 H32A 119.9
C34 C33 C32 120.1(3)
C34 C33 H33A 120.0
C32 C33 H33A 120.0
C35 C34 C33 120.4(2)
C35 C34 H34A 119.8
C33 C34 H34A 119.8
C34 C35 C36 119.8(3)
C34 C35 H35A 120.1
C36 C35 H35A 120.1
C35 C36 C31 120.6(2)
C35 C36 H36A 119.7
C31 C36 H36A 119.7
C38 C37 C42 118.6(2)
C38 C37 P2 122.0(2)
C42 C37 P2 119.4(2)
C39 C38 C37 120.7(3)
C39 C38 H38A 119.6
C37 C38 H38A 119.6
C40 C39 C38 120.1(3)
C40 C39 H39A 120.0
C38 C39 H39A 120.0
C39 C40 C41 119.9(3)
C39 C40 H40A 120.0
C41 C40 H40A 120.0
C42 C41 C40 120.1(3)
C42 C41 H41A 120.0
C40 C41 H41A 120.0
C41 C42 C37 120.6(3)
C41 C42 H42A 119.7
C37 C42 H42A 119.7

loop_
_geom_bond_atom_site_label_1
_geom_bond_atom_site_label_2
_geom_bond_distance
Mo1 C2 1.972(3)
Mo1 C1 2.011(3)
Mo1 C6 2.308(3)
Mo1 C7 2.333(3)
Mo1 C5 2.342(3)
Mo1 C3 2.347(2)
Mo1 C4 2.388(3)
Mo1 P1 2.4571(7)
Mo1 Br1 2.6647(4)
P1 C16 1.818(2)
P1 C10 1.834(3)
P1 C9 1.838(3)
O1 C1 1.133(3)
O2 C2 1.145(3)
Mo2 C22 1.972(3)
Mo2 C23 2.007(3)
Mo2 C26 2.285(3)
Mo2 C25 2.315(3)
Mo2 C27 2.330(3)
Mo2 C24 2.353(3)
Mo2 C28 2.393(3)
Mo2 P2 2.4629(7)
Mo2 Br2 2.6619(4)
P2 C31 1.821(2)
P2 C37 1.837(3)
P2 C30 1.841(3)
O3 C22 1.148(3)
O4 C23 1.142(3)
C3 C4 1.418(4)
C3 C7 1.428(4)
C3 C8 1.505(4)
C4 C5 1.410(4)
C4 H4A 1.0000
C5 C6 1.434(4)
C5 H5A 1.0000
C6 C7 1.405(4)
C6 H6A 1.0000
C7 H7A 1.0000
C8 C9 1.529(3)
C8 H8A 0.9900
C8 H8B 0.9900
C9 H9A 0.9900
C9 H9B 0.9900
C10 C15 1.393(4)
C10 C11 1.394(4)
C11 C12 1.389(4)
C11 H11A 0.9500
C12 C13 1.382(4)
C12 H12A 0.9500
C13 C14 1.377(5)
C13 H13A 0.9500
C14 C15 1.388(4)
C14 H14A 0.9500
C15 H15A 0.9500
C16 C17 1.384(4)
C16 C21 1.395(4)
C17 C18 1.390(4)
C17 H17A 0.9500
C18 C19 1.378(4)
C18 H18A 0.9500
C19 C20 1.376(4)
C19 H19A 0.9500
C20 C21 1.382(4)
C20 H20A 0.9500
C21 H21A 0.9500
C24 C28 1.423(4)
C24 C25 1.427(4)
C24 C29 1.498(4)
C25 C26 1.405(4)
C25 H25A 1.0000
C26 C27 1.432(4)
C26 H26A 1.0000
C27 C28 1.409(4)
C27 H27A 1.0000
C28 H28A 1.0000
C29 C30 1.534(4)
C29 H29A 0.9900
C29 H29B 0.9900
C30 H30A 0.9900
C30 H30B 0.9900
C31 C36 1.390(3)
C31 C32 1.398(4)
C32 C33 1.384(4)
C32 H32A 0.9500
C33 C34 1.382(4)
C33 H33A 0.9500
C34 C35 1.381(4)
C34 H34A 0.9500
C35 C36 1.386(4)
C35 H35A 0.9500
C36 H36A 0.9500
C37 C38 1.392(4)
C37 C42 1.400(4)
C38 C39 1.386(4)
C38 H38A 0.9500
C39 C40 1.384(5)
C39 H39A 0.9500
C40 C41 1.386(5)
C40 H40A 0.9500
C41 C42 1.384(4)
C41 H41A 0.9500
C42 H42A 0.9500

loop_
_geom_torsion_atom_site_label_1
_geom_torsion_atom_site_label_2
_geom_torsion_atom_site_label_3
_geom_torsion_atom_site_label_4
_geom_torsion
C2 Mo1 P1 C16 13.60(12)
C1 Mo1 P1 C16 -88.86(12)
C6 Mo1 P1 C16 111.00(13)
C7 Mo1 P1 C16 109.25(12)
C5 Mo1 P1 C16 157.18(13)
C3 Mo1 P1 C16 140.98(12)
C4 Mo1 P1 C16 167.37(12)
Br1 Mo1 P1 C16 -48.20(10)
C2 Mo1 P1 C10 139.11(12)
C1 Mo1 P1 C10 36.65(12)
C6 Mo1 P1 C10 -123.49(13)
C7 Mo1 P1 C10 -125.24(12)
C5 Mo1 P1 C10 -77.31(14)
C3 Mo1 P1 C10 -93.51(12)
C4 Mo1 P1 C10 -67.12(12)
Br1 Mo1 P1 C10 77.31(10)
C2 Mo1 P1 C9 -107.29(11)
C1 Mo1 P1 C9 150.25(11)
C6 Mo1 P1 C9 -9.89(13)
C7 Mo1 P1 C9 -11.64(11)
C5 Mo1 P1 C9 36.29(13)
C3 Mo1 P1 C9 20.09(11)
C4 Mo1 P1 C9 46.48(11)
Br1 Mo1 P1 C9 -169.09(8)
C22 Mo2 P2 C31 -7.14(12)
C23 Mo2 P2 C31 96.97(12)
C26 Mo2 P2 C31 -104.30(13)
C25 Mo2 P2 C31 -103.88(12)
C27 Mo2 P2 C31 -150.43(14)
C24 Mo2 P2 C31 -136.35(12)
C28 Mo2 P2 C31 -161.90(12)
Br2 Mo2 P2 C31 52.75(10)
C22 Mo2 P2 C37 -134.69(12)
C23 Mo2 P2 C37 -30.58(12)
C26 Mo2 P2 C37 128.15(13)
C25 Mo2 P2 C37 128.57(12)
C27 Mo2 P2 C37 82.02(14)
C24 Mo2 P2 C37 96.10(11)
C28 Mo2 P2 C37 70.55(12)
Br2 Mo2 P2 C37 -74.80(10)
C22 Mo2 P2 C30 111.70(12)
C23 Mo2 P2 C30 -144.19(11)
C26 Mo2 P2 C30 14.54(13)
C25 Mo2 P2 C30 14.96(11)
C27 Mo2 P2 C30 -31.59(14)
C24 Mo2 P2 C30 -17.51(11)
C28 Mo2 P2 C30 -43.06(11)
Br2 Mo2 P2 C30 171.59(9)
C2 Mo1 C1 O1 49(12)
C6 Mo1 C1 O1 -83(12)
C7 Mo1 C1 O1 -169(12)
C5 Mo1 C1 O1 -101(12)
C3 Mo1 C1 O1 -169(12)
C4 Mo1 C1 O1 -137(12)
P1 Mo1 C1 O1 129(12)
Br1 Mo1 C1 O1 -29(12)
C1 Mo1 C2 O2 175(6)
C6 Mo1 C2 O2 -28(6)
C7 Mo1 C2 O2 8(6)
C5 Mo1 C2 O2 -43(6)
C3 Mo1 C2 O2 33(6)
C4 Mo1 C2 O2 8(6)
P1 Mo1 C2 O2 98(6)
Br1 Mo1 C2 O2 -113(6)
C2 Mo1 C3 C4 -161.47(16)
C1 Mo1 C3 C4 64.80(19)
C6 Mo1 C3 C4 -78.43(17)
C7 Mo1 C3 C4 -115.3(2)
C5 Mo1 C3 C4 -36.17(16)
P1 Mo1 C3 C4 129.51(16)
Br1 Mo1 C3 C4 -42.3(2)
C2 Mo1 C3 C7 -46.18(19)
C1 Mo1 C3 C7 -179.90(15)
C6 Mo1 C3 C7 36.86(16)
C5 Mo1 C3 C7 79.13(17)
C4 Mo1 C3 C7 115.3(2)
P1 Mo1 C3 C7 -115.20(15)
Br1 Mo1 C3 C7 72.99(18)
C2 Mo1 C3 C8 74.2(2)
C1 Mo1 C3 C8 -59.5(2)
C6 Mo1 C3 C8 157.3(2)
C7 Mo1 C3 C8 120.4(3)
C5 Mo1 C3 C8 -160.5(2)
C4 Mo1 C3 C8 -124.3(3)
P1 Mo1 C3 C8 5.21(18)
Br1 Mo1 C3 C8 -166.60(14)
C7 C3 C4 C5 -2.8(3)
C8 C3 C4 C5 178.8(2)
Mo1 C3 C4 C5 61.51(18)
C7 C3 C4 Mo1 -64.33(17)
C8 C3 C4 Mo1 117.3(3)
C2 Mo1 C4 C5 -80.2(3)
C1 Mo1 C4 C5 113.11(17)
C6 Mo1 C4 C5 -38.07(17)
C7 Mo1 C4 C5 -79.68(18)
C3 Mo1 C4 C5 -117.8(2)
P1 Mo1 C4 C5 -166.41(16)
Br1 Mo1 C4 C5 34.55(17)
C2 Mo1 C4 C3 37.6(3)
C1 Mo1 C4 C3 -129.05(16)
C6 Mo1 C4 C3 79.77(17)
C7 Mo1 C4 C3 38.16(15)
C5 Mo1 C4 C3 117.8(2)
P1 Mo1 C4 C3 -48.57(15)
Br1 Mo1 C4 C3 152.39(13)
C3 C4 C5 C6 1.6(3)
Mo1 C4 C5 C6 63.16(18)
C3 C4 C5 Mo1 -61.58(18)
C2 Mo1 C5 C4 142.97(17)
C1 Mo1 C5 C4 -79.42(18)
C6 Mo1 C5 C4 116.1(2)
C7 Mo1 C5 C4 78.26(17)
C3 Mo1 C5 C4 36.35(16)
P1 Mo1 C5 C4 18.0(2)
Br1 Mo1 C5 C4 -147.63(16)
C2 Mo1 C5 C6 26.9(2)
C1 Mo1 C5 C6 164.49(16)
C7 Mo1 C5 C6 -37.83(16)
C3 Mo1 C5 C6 -79.73(18)
C4 Mo1 C5 C6 -116.1(2)
P1 Mo1 C5 C6 -98.12(17)
Br1 Mo1 C5 C6 96.29(16)
C4 C5 C6 C7 0.3(3)
Mo1 C5 C6 C7 65.88(18)
C4 C5 C6 Mo1 -65.59(19)
C2 Mo1 C6 C7 84.51(18)
C1 Mo1 C6 C7 -142.75(19)
C5 Mo1 C6 C7 -114.8(2)
C3 Mo1 C6 C7 -37.16(15)
C4 Mo1 C6 C7 -78.07(17)
P1 Mo1 C6 C7 -3.0(2)
Br1 Mo1 C6 C7 165.16(16)
C2 Mo1 C6 C5 -160.71(17)
C1 Mo1 C6 C5 -28.0(3)
C7 Mo1 C6 C5 114.8(2)
C3 Mo1 C6 C5 77.62(17)
C4 Mo1 C6 C5 36.71(16)
P1 Mo1 C6 C5 111.73(16)
Br1 Mo1 C6 C5 -80.06(16)
C5 C6 C7 C3 -2.0(3)
Mo1 C6 C7 C3 63.85(18)
C5 C6 C7 Mo1 -65.87(18)
C4 C3 C7 C6 3.0(3)
C8 C3 C7 C6 -178.6(2)
Mo1 C3 C7 C6 -62.96(18)
C4 C3 C7 Mo1 65.97(18)
C8 C3 C7 Mo1 -115.6(2)
C2 Mo1 C7 C6 -100.77(18)
C1 Mo1 C7 C6 117.1(3)
C5 Mo1 C7 C6 38.56(17)
C3 Mo1 C7 C6 116.9(2)
C4 Mo1 C7 C6 79.46(18)
P1 Mo1 C7 C6 177.55(16)
Br1 Mo1 C7 C6 -17.34(19)
C2 Mo1 C7 C3 142.38(16)
C1 Mo1 C7 C3 0.2(4)
C6 Mo1 C7 C3 -116.9(2)
C5 Mo1 C7 C3 -78.29(17)
C4 Mo1 C7 C3 -37.39(15)
P1 Mo1 C7 C3 60.70(15)
Br1 Mo1 C7 C3 -134.20(13)
C4 C3 C8 C9 -128.4(3)
C7 C3 C8 C9 53.5(3)
Mo1 C3 C8 C9 -35.0(3)
C3 C8 C9 P1 50.0(2)
C16 P1 C9 C8 -173.12(17)
C10 P1 C9 C8 79.94(19)
Mo1 P1 C9 C8 -44.30(18)
C16 P1 C10 C15 -16.9(3)
C9 P1 C10 C15 93.7(2)
Mo1 P1 C10 C15 -150.5(2)
C16 P1 C10 C11 163.7(2)
C9 P1 C10 C11 -85.7(2)
Mo1 P1 C10 C11 30.1(2)
C15 C10 C11 C12 -0.7(4)
P1 C10 C11 C12 178.7(2)
C10 C11 C12 C13 1.2(4)
C11 C12 C13 C14 -0.9(5)
C12 C13 C14 C15 0.1(5)
C13 C14 C15 C10 0.4(5)
C11 C10 C15 C14 -0.1(4)
P1 C10 C15 C14 -179.5(2)
C10 P1 C16 C17 109.9(2)
C9 P1 C16 C17 3.0(2)
Mo1 P1 C16 C17 -117.4(2)
C10 P1 C16 C21 -69.2(2)
C9 P1 C16 C21 -176.0(2)
Mo1 P1 C16 C21 63.5(2)
C21 C16 C17 C18 -0.3(4)
P1 C16 C17 C18 -179.3(2)
C16 C17 C18 C19 0.9(4)
C17 C18 C19 C20 -0.5(5)
C18 C19 C20 C21 -0.6(5)
C19 C20 C21 C16 1.3(5)
C17 C16 C21 C20 -0.9(4)
P1 C16 C21 C20 178.3(2)
C23 Mo2 C22 O3 148(3)
C26 Mo2 C22 O3 -8(3)
C25 Mo2 C22 O3 -44(3)
C27 Mo2 C22 O3 10(3)
C24 Mo2 C22 O3 -67(3)
C28 Mo2 C22 O3 -36(3)
P2 Mo2 C22 O3 -133(3)
Br2 Mo2 C22 O3 77(3)
C22 Mo2 C23 O4 -134(5)
C26 Mo2 C23 O4 -2(5)
C25 Mo2 C23 O4 79(5)
C27 Mo2 C23 O4 13(5)
C24 Mo2 C23 O4 80(5)
C28 Mo2 C23 O4 48(5)
P2 Mo2 C23 O4 145(5)
Br2 Mo2 C23 O4 -60(5)
C22 Mo2 C24 C28 157.31(16)
C23 Mo2 C24 C28 -63.98(19)
C26 Mo2 C24 C28 78.36(18)
C25 Mo2 C24 C28 115.6(2)
C27 Mo2 C24 C28 35.93(16)
P2 Mo2 C24 C28 -131.80(16)
Br2 Mo2 C24 C28 40.3(2)
C22 Mo2 C24 C25 41.7(2)
C23 Mo2 C24 C25 -179.55(16)
C26 Mo2 C24 C25 -37.20(16)
C27 Mo2 C24 C25 -79.63(18)
C28 Mo2 C24 C25 -115.6(2)
P2 Mo2 C24 C25 112.63(16)
Br2 Mo2 C24 C25 -75.23(18)
C22 Mo2 C24 C29 -78.8(2)
C23 Mo2 C24 C29 59.9(2)
C26 Mo2 C24 C29 -157.7(2)
C25 Mo2 C24 C29 -120.5(3)
C27 Mo2 C24 C29 159.8(2)
C28 Mo2 C24 C29 123.9(3)
P2 Mo2 C24 C29 -7.89(19)
Br2 Mo2 C24 C29 164.24(15)
C28 C24 C25 C26 -2.5(3)
C29 C24 C25 C26 178.4(2)
Mo2 C24 C25 C26 63.00(19)
C28 C24 C25 Mo2 -65.51(18)
C29 C24 C25 Mo2 115.4(2)
C22 Mo2 C25 C26 96.57(18)
C23 Mo2 C25 C26 -115.6(3)
C27 Mo2 C25 C26 -38.52(17)
C24 Mo2 C25 C26 -116.6(2)
C28 Mo2 C25 C26 -79.31(19)
P2 Mo2 C25 C26 -179.41(17)
Br2 Mo2 C25 C26 15.78(19)
C22 Mo2 C25 C24 -146.86(16)
C23 Mo2 C25 C24 1.0(3)
C26 Mo2 C25 C24 116.6(2)
C27 Mo2 C25 C24 78.05(17)
C28 Mo2 C25 C24 37.27(15)
P2 Mo2 C25 C24 -62.83(15)
Br2 Mo2 C25 C24 132.36(14)
C24 C25 C26 C27 1.4(3)
Mo2 C25 C26 C27 66.11(19)
C24 C25 C26 Mo2 -64.69(18)
C22 Mo2 C26 C25 -88.57(18)
C23 Mo2 C26 C25 138.5(2)
C27 Mo2 C26 C25 114.9(3)
C24 Mo2 C26 C25 37.23(16)
C28 Mo2 C26 C25 78.14(18)
P2 Mo2 C26 C25 0.7(2)
Br2 Mo2 C26 C25 -166.53(17)
C22 Mo2 C26 C27 156.50(19)
C23 Mo2 C26 C27 23.5(3)
C25 Mo2 C26 C27 -114.9(3)
C24 Mo2 C26 C27 -77.69(19)
C28 Mo2 C26 C27 -36.78(17)
P2 Mo2 C26 C27 -114.20(17)
Br2 Mo2 C26 C27 78.54(17)
C25 C26 C27 C28 0.2(3)
Mo2 C26 C27 C28 66.2(2)
C25 C26 C27 Mo2 -65.96(19)
C22 Mo2 C27 C28 -147.57(17)
C23 Mo2 C27 C28 77.55(19)
C26 Mo2 C27 C28 -115.8(3)
C25 Mo2 C27 C28 -77.94(18)
C24 Mo2 C27 C28 -36.14(16)
P2 Mo2 C27 C28 -20.2(2)
Br2 Mo2 C27 C28 146.77(17)
C22 Mo2 C27 C26 -31.7(2)
C23 Mo2 C27 C26 -166.63(17)
C25 Mo2 C27 C26 37.88(17)
C24 Mo2 C27 C26 79.68(19)
C28 Mo2 C27 C26 115.8(3)
P2 Mo2 C27 C26 95.61(19)
Br2 Mo2 C27 C26 -97.41(18)
C26 C27 C28 C24 -1.8(3)
Mo2 C27 C28 C24 61.19(19)
C26 C27 C28 Mo2 -62.96(19)
C25 C24 C28 C27 2.6(3)
C29 C24 C28 C27 -178.3(2)
Mo2 C24 C28 C27 -60.68(19)
C25 C24 C28 Mo2 63.31(17)
C29 C24 C28 Mo2 -117.6(3)
C22 Mo2 C28 C27 70.6(3)
C23 Mo2 C28 C27 -113.43(18)
C26 Mo2 C28 C27 38.36(18)
C25 Mo2 C28 C27 80.26(19)
C24 Mo2 C28 C27 118.3(2)
P2 Mo2 C28 C27 164.88(16)
Br2 Mo2 C28 C27 -35.05(18)
C22 Mo2 C28 C24 -47.7(3)
C23 Mo2 C28 C24 128.29(17)
C26 Mo2 C28 C24 -79.92(18)
C25 Mo2 C28 C24 -38.02(16)
C27 Mo2 C28 C24 -118.3(2)
P2 Mo2 C28 C24 46.61(16)
Br2 Mo2 C28 C24 -153.33(14)
C28 C24 C29 C30 129.9(3)
C25 C24 C29 C30 -51.2(3)
Mo2 C24 C29 C30 36.6(3)
C24 C29 C30 P2 -49.2(3)
C31 P2 C30 C29 169.78(17)
C37 P2 C30 C29 -82.42(19)
Mo2 P2 C30 C29 41.64(19)
C37 P2 C31 C36 -96.7(2)
C30 P2 C31 C36 9.9(2)
Mo2 P2 C31 C36 129.41(18)
C37 P2 C31 C32 83.1(2)
C30 P2 C31 C32 -170.2(2)
Mo2 P2 C31 C32 -50.7(2)
C36 C31 C32 C33 -0.6(4)
P2 C31 C32 C33 179.5(2)
C31 C32 C33 C34 0.1(4)
C32 C33 C34 C35 0.4(4)
C33 C34 C35 C36 -0.4(4)
C34 C35 C36 C31 -0.2(4)
C32 C31 C36 C35 0.6(4)
P2 C31 C36 C35 -179.52(19)
C31 P2 C37 C38 11.0(3)
C30 P2 C37 C38 -98.0(2)
Mo2 P2 C37 C38 146.0(2)
C31 P2 C37 C42 -170.0(2)
C30 P2 C37 C42 81.0(2)
Mo2 P2 C37 C42 -35.0(2)
C42 C37 C38 C39 0.5(4)
P2 C37 C38 C39 179.6(2)
C37 C38 C39 C40 -0.7(5)
C38 C39 C40 C41 -0.1(5)
C39 C40 C41 C42 1.0(4)
C40 C41 C42 C37 -1.2(4)
C38 C37 C42 C41 0.4(4)
P2 C37 C42 C41 -178.6(2)
